data_7205849
loop_
_publ_author_name
'Liu, Hai-Yang'
'Yuan, Yong-Jun'
'Yu, Zhen-Tao'
'Zou, Zhi-Gang'

_publ_section_title
;
 Direct assembly of new cobalt(iii)-lanthanide(iii) heterometallic
 frameworks with NaCl-like topology
;
_journal_issue 7
_journal_name_full CrystEngComm
_journal_page_first 2391
_journal_paper_doi 10.1039/c0ce00881h
_journal_volume 13
_journal_year 2011
_chemical_formula_sum 'C72 H74 Co2 Gd4 N18 O61'
_chemical_formula_weight 2914.35
_chemical_name_systematic
;
?
;
_space_group_IT_number 2
_symmetry_cell_setting triclinic
_symmetry_space_group_name_Hall '-P 1'
_symmetry_space_group_name_H-M 'P -1'
_atom_sites_solution_hydrogens geom
_atom_sites_solution_primary direct
_atom_sites_solution_secondary difmap
_audit_creation_method SHELXL-97
_cell_angle_alpha 102.016(2)
_cell_angle_beta 103.475(3)
_cell_angle_gamma 95.419(2)
_cell_formula_units_Z 1
_cell_length_a 11.1450(15)
_cell_length_b 12.424(2)
_cell_length_c 22.1800(12)
_cell_measurement_reflns_used 1135
_cell_measurement_temperature 291(2)
_cell_measurement_theta_max 18.54
_cell_measurement_theta_min 2.25
_cell_volume 2888.0(6)
_computing_cell_refinement SMART
_computing_data_collection 'SMART (Bruker, 2000)'
_computing_data_reduction 'SAINT (Bruker, 2000)'
_computing_molecular_graphics SHELXTL
_computing_publication_material SHELXTL
_computing_structure_refinement SHELXTL
_computing_structure_solution 'SHELXTL (Bruker, 2000)'
_diffrn_ambient_temperature 291(2)
_diffrn_measured_fraction_theta_full 0.975
_diffrn_measured_fraction_theta_max 0.975
_diffrn_measurement_device_type 'Bruker Smart Apex CCD'
_diffrn_measurement_method 'phi and omega scans'
_diffrn_radiation_monochromator graphite
_diffrn_radiation_source 'sealed tube'
_diffrn_radiation_type MoK\a
_diffrn_radiation_wavelength 0.71073
_diffrn_reflns_av_R_equivalents 0.0276
_diffrn_reflns_av_sigmaI/netI 0.0741
_diffrn_reflns_limit_h_max 13
_diffrn_reflns_limit_h_min -13
_diffrn_reflns_limit_k_max 15
_diffrn_reflns_limit_k_min -15
_diffrn_reflns_limit_l_max 27
_diffrn_reflns_limit_l_min -17
_diffrn_reflns_number 15714
_diffrn_reflns_theta_full 26.00
_diffrn_reflns_theta_max 26.00
_diffrn_reflns_theta_min 1.70
_exptl_absorpt_coefficient_mu 2.646
_exptl_absorpt_correction_T_max 0.5692
_exptl_absorpt_correction_T_min 0.5040
_exptl_absorpt_correction_type multi-scan
_exptl_absorpt_process_details 'SADABS; Bruker, 2000'
_exptl_crystal_colour yellow
_exptl_crystal_density_diffrn 1.676
_exptl_crystal_density_method 'not measured'
_exptl_crystal_description block
_exptl_crystal_F_000 1430
_exptl_crystal_size_max 0.30
_exptl_crystal_size_mid 0.28
_exptl_crystal_size_min 0.24
_refine_diff_density_max 1.041
_refine_diff_density_min -1.094
_refine_diff_density_rms 0.111
_refine_ls_extinction_method none
_refine_ls_goodness_of_fit_ref 1.020
_refine_ls_hydrogen_treatment constr
_refine_ls_matrix_type fullcycle
_refine_ls_number_parameters 739
_refine_ls_number_reflns 11089
_refine_ls_number_restraints 0
_refine_ls_restrained_S_all 1.020
_refine_ls_R_factor_all 0.0825
_refine_ls_R_factor_gt 0.0538
_refine_ls_shift/su_max 0.000
_refine_ls_shift/su_mean 0.000
_refine_ls_structure_factor_coef Fsqd
_refine_ls_weighting_details 'calc w=1/[\s^2^(Fo^2^)+(0.06P)^2^+1.22P] where P=(Fo^2^+2Fc^2^)/3'
_refine_ls_weighting_scheme calc
_refine_ls_wR_factor_gt 0.1111
_refine_ls_wR_factor_ref 0.1171
_reflns_number_gt 7494
_reflns_number_total 11089
_reflns_threshold_expression >2sigma(I)
_cod_data_source_file c0ce00881h.txt
_cod_data_source_block 2
_cod_depositor_comments
;
The following automatic conversions were performed:
'_symmetry_cell_setting' value 'Triclinic' changed to 'triclinic'
according to '/home/saulius/struct/CIF-dictionaries/cif_core.dic'
dictionary named 'cif_core.dic' version 2.4.1 from
2010-06-29.

'_exptl_absorpt_correction_type' value 'MULTI-SCAN' changed
to 'multi-scan' according to
'/home/saulius/struct/CIF-dictionaries/cif_core.dic' dictionary named
'cif_core.dic' version 2.4.1 from 2010-06-29.

Automatic conversion script
Id: cif_fix_enum 1555 2011-01-17 13:19:09Z saulius 
;
_cod_original_cell_volume 2888.0(7)
_cod_original_sg_symbol_H-M 'P-1 '
_cod_database_code 7205849

loop_
_symmetry_equiv_pos_as_xyz
'x, y, z'
'-x, -y, -z'

loop_
_atom_site_label
_atom_site_type_symbol
_atom_site_fract_x
_atom_site_fract_y
_atom_site_fract_z
_atom_site_U_iso_or_equiv
_atom_site_adp_type
_atom_site_occupancy
_atom_site_symmetry_multiplicity
_atom_site_calc_flag
_atom_site_refinement_flags
_atom_site_disorder_assembly
_atom_site_disorder_group
C1 C 0.3008(6) 0.1724(5) 0.6292(3) 0.0451(16) Uani 1 1 d . . .
H1A H 0.2243 0.1266 0.6117 0.054 Uiso 1 1 calc R . .
C2 C 0.3475(7) 0.2409(6) 0.5918(3) 0.0532(17) Uani 1 1 d . . .
H2A H 0.3048 0.2351 0.5496 0.064 Uiso 1 1 calc R . .
C3 C 0.4535(5) 0.3130(5) 0.6191(3) 0.0337(12) Uani 1 1 d . . .
C4 C 0.5222(6) 0.3106(5) 0.6830(3) 0.0394(13) Uani 1 1 d . . .
H4A H 0.5977 0.3573 0.7023 0.047 Uiso 1 1 calc R . .
C5 C 0.4775(6) 0.2416(5) 0.7141(3) 0.0396(13) Uani 1 1 d . . .
C6 C 0.5337(6) 0.2312(5) 0.7785(3) 0.0404(14) Uani 1 1 d . . .
C7 C 0.6396(5) 0.3065(5) 0.8199(3) 0.0391(14) Uani 1 1 d . . .
H7A H 0.6736 0.3658 0.8066 0.047 Uiso 1 1 calc R . .
C8 C 0.6937(6) 0.2898(5) 0.8827(3) 0.0378(13) Uani 1 1 d . . .
C9 C 0.6436(6) 0.2018(5) 0.8962(3) 0.0410(14) Uani 1 1 d . . .
H9A H 0.6806 0.1849 0.9345 0.049 Uiso 1 1 calc R . .
C10 C 0.5381(6) 0.1321(5) 0.8564(3) 0.0418(14) Uani 1 1 d . . .
H10E H 0.5028 0.0737 0.8701 0.050 Uiso 1 1 calc R . .
C11 C 0.5065(6) 0.3920(4) 0.5847(3) 0.0367(13) Uani 1 1 d . . .
C12 C 0.8068(6) 0.3696(6) 0.9262(3) 0.0506(17) Uani 1 1 d . . .
C13 C 0.2841(6) -0.1080(5) 0.8034(3) 0.0391(13) Uani 1 1 d . . .
H13E H 0.3205 -0.1510 0.7751 0.047 Uiso 1 1 calc R . .
C14 C 0.2383(5) -0.1540(5) 0.8430(3) 0.0358(13) Uani 1 1 d . . .
H14E H 0.2391 -0.2294 0.8410 0.043 Uiso 1 1 calc R . .
C15 C 0.1871(5) -0.0889(5) 0.8889(3) 0.0360(13) Uani 1 1 d . . .
C16 C 0.1814(5) 0.0200(5) 0.8902(3) 0.0393(14) Uani 1 1 d . . .
H16E H 0.1489 0.0640 0.9200 0.047 Uiso 1 1 calc R . .
C17 C 0.2260(5) 0.0633(5) 0.8452(3) 0.0378(13) Uani 1 1 d . . .
C18 C 0.2299(6) 0.1826(5) 0.8438(3) 0.0379(13) Uani 1 1 d . . .
C19 C 0.1837(6) 0.2608(5) 0.8847(3) 0.0430(15) Uani 1 1 d . . .
H19E H 0.1573 0.2420 0.9185 0.052 Uiso 1 1 calc R . .
C20 C 0.1781(6) 0.3649(5) 0.8740(3) 0.0408(14) Uani 1 1 d . . .
C21 C 0.2049(6) 0.3894(4) 0.8229(3) 0.0379(14) Uani 1 1 d . . .
H21D H 0.1956 0.4579 0.8131 0.045 Uiso 1 1 calc R . .
C22 C 0.2482(6) 0.3055(5) 0.7846(3) 0.0362(13) Uani 1 1 d . . .
H22C H 0.2677 0.3242 0.7492 0.043 Uiso 1 1 calc R . .
C23 C 0.1349(6) -0.1425(5) 0.9323(4) 0.0471(16) Uani 1 1 d . . .
C24 C 0.1207(6) 0.4391(5) 0.9162(3) 0.0364(13) Uani 1 1 d . . .
C25 C 0.0488(5) 0.0620(4) 0.6914(3) 0.0327(12) Uani 1 1 d . . .
H25E H 0.0524 0.1301 0.7193 0.039 Uiso 1 1 calc R . .
C26 C -0.0675(6) 0.0059(5) 0.6528(3) 0.0440(15) Uani 1 1 d . . .
H26A H -0.1394 0.0388 0.6514 0.053 Uiso 1 1 calc R . .
C27 C -0.0713(6) -0.0973(5) 0.6181(3) 0.0410(14) Uani 1 1 d . . .
C28 C 0.0434(5) -0.1456(5) 0.6141(3) 0.0346(12) Uani 1 1 d . . .
H28A H 0.0412 -0.2150 0.5877 0.041 Uiso 1 1 calc R . .
C29 C 0.1533(5) -0.0826(5) 0.6515(3) 0.0348(12) Uani 1 1 d . . .
C30 C 0.2760(5) -0.1148(5) 0.6503(3) 0.0390(13) Uani 1 1 d . . .
C31 C 0.2975(6) -0.2038(6) 0.6116(3) 0.0458(15) Uani 1 1 d . . .
H31A H 0.2306 -0.2522 0.5824 0.055 Uiso 1 1 calc R . .
C32 C 0.4216(6) -0.2262(5) 0.6142(3) 0.0378(13) Uani 1 1 d . . .
C33 C 0.5166(6) -0.1522(6) 0.6612(3) 0.0439(15) Uani 1 1 d . . .
H33A H 0.5985 -0.1653 0.6653 0.053 Uiso 1 1 calc R . .
C34 C 0.4946(6) -0.0623(5) 0.7011(3) 0.0430(15) Uani 1 1 d . . .
H34A H 0.5602 -0.0157 0.7322 0.052 Uiso 1 1 calc R . .
C35 C -0.1931(6) -0.1704(5) 0.5830(3) 0.0456(16) Uani 1 1 d . . .
C36 C 0.4565(6) -0.3222(6) 0.5721(4) 0.0513(17) Uani 1 1 d . . .
Co1 Co 0.32239(8) 0.08629(7) 0.74301(4) 0.03591(18) Uani 1 1 d . . .
Gd1 Gd 0.30126(3) 0.44649(2) 0.451350(15) 0.03658(9) Uani 1 1 d . . .
Gd2 Gd 0.95940(3) 0.63148(3) 0.949312(15) 0.03938(9) Uani 1 1 d . . .
N1 N 0.3676(5) 0.1734(4) 0.6908(3) 0.0414(12) Uani 1 1 d . . .
N2 N 0.4854(5) 0.1475(4) 0.7979(2) 0.0391(11) Uani 1 1 d . . .
N3 N 0.2797(4) 0.0071(4) 0.8024(2) 0.0335(10) Uani 1 1 d . . .
N4 N 0.2652(5) 0.2078(4) 0.7903(2) 0.0393(12) Uani 1 1 d . . .
N5 N 0.1560(5) 0.0208(4) 0.6893(2) 0.0398(12) Uani 1 1 d . . .
N6 N 0.3765(4) -0.0411(4) 0.6952(2) 0.0301(10) Uani 1 1 d . . .
N7 N 0.1382(6) 0.9641(5) 0.2006(3) 0.0466(13) Uani 1 1 d . . .
N8 N 0.8766(6) 0.3953(5) 0.2911(3) 0.0526(15) Uani 1 1 d . . .
N9 N 0.7884(5) 0.1513(5) 0.5384(3) 0.0452(13) Uani 1 1 d . . .
O1 O 0.4299(4) 0.4098(4) 0.5379(2) 0.0425(10) Uani 1 1 d . . .
O2 O 0.6218(4) 0.4331(3) 0.60027(19) 0.0394(9) Uani 1 1 d . . .
O3 O 0.8399(4) 0.4511(4) 0.9097(2) 0.0418(10) Uani 1 1 d . . .
O4 O 0.8557(4) 0.3404(3) 0.9719(2) 0.0416(10) Uani 1 1 d . . .
O5 O 0.0910(4) -0.2449(4) 0.9183(2) 0.0427(10) Uani 1 1 d . . .
O6 O 0.1288(4) -0.0760(4) 0.9836(2) 0.0489(11) Uani 1 1 d . . .
O7 O 0.0954(4) 0.4157(3) 0.9633(2) 0.0379(9) Uani 1 1 d . . .
O8 O 0.0917(4) 0.5279(3) 0.8967(2) 0.0414(10) Uani 1 1 d . . .
O9 O -0.2869(4) -0.1252(4) 0.5717(2) 0.0411(10) Uani 1 1 d . . .
O10 O -0.1952(4) -0.2732(3) 0.5614(2) 0.0366(9) Uani 1 1 d . . .
O11 O 0.3634(4) -0.3777(4) 0.5290(2) 0.0456(11) Uani 1 1 d . . .
O12 O 0.5562(4) -0.3531(4) 0.5870(2) 0.0409(10) Uani 1 1 d . . .
O71 O 0.0979(4) 1.0522(4) 0.2028(2) 0.0508(12) Uani 1 1 d . . .
O72 O 0.0908(5) 0.8832(4) 0.1556(2) 0.0568(13) Uani 1 1 d . . .
O73 O 0.2249(4) 0.9541(4) 0.2419(2) 0.0433(10) Uani 1 1 d . . .
O81 O 0.9614(5) 0.3764(4) 0.2651(2) 0.0493(11) Uani 1 1 d . . .
O82 O 0.7883(4) 0.4291(4) 0.2617(2) 0.0440(10) Uani 1 1 d . . .
O83 O 0.8750(5) 0.3711(4) 0.3416(2) 0.0508(12) Uani 1 1 d . . .
O91 O 0.6835(4) 0.1029(4) 0.5224(2) 0.0508(12) Uani 1 1 d . . .
O92 O 0.8103(4) 0.2521(4) 0.5624(2) 0.0403(10) Uani 1 1 d . . .
O93 O 0.8762(4) 0.1013(4) 0.5315(2) 0.0422(10) Uani 1 1 d . . .
O1W O 0.2014(4) 0.3666(4) 0.3376(2) 0.0467(11) Uani 1 1 d . . .
H1X H 0.2573 0.3255 0.3184 0.056 Uiso 1 1 d R . .
H1Y H 0.1262 0.3177 0.3331 0.056 Uiso 1 1 d R . .
O2W O 0.1327(4) 0.5408(4) 0.4153(2) 0.0496(11) Uani 1 1 d . . .
H2X H 0.1618 0.6012 0.3990 0.060 Uiso 1 1 d R . .
H2Y H 0.0697 0.4894 0.3821 0.060 Uiso 1 1 d R . .
O3W O 0.1740(4) 0.4548(4) 0.5262(2) 0.0475(11) Uani 1 1 d . . .
H3X H 0.1186 0.3858 0.5161 0.057 Uiso 1 1 d R . .
H3Y H 0.2268 0.4670 0.5687 0.057 Uiso 1 1 d R . .
O4W O 0.8806(5) 0.6285(4) 0.8372(2) 0.0470(11) Uani 1 1 d . . .
H4X H 0.9491 0.6440 0.8194 0.056 Uiso 1 1 d R . .
H4Y H 0.8344 0.5565 0.8148 0.056 Uiso 1 1 d R . .
O5W O 0.7532(4) 0.6767(4) 0.9296(2) 0.0509(12) Uani 1 1 d . . .
H5X H 0.7428 0.7232 0.9679 0.061 Uiso 1 1 d R . .
H5Y H 0.6936 0.6098 0.9171 0.061 Uiso 1 1 d R . .
O6W O 0.9792(4) 0.8100(4) 1.0253(2) 0.0470(11) Uani 1 1 d . . .
H6X H 1.0183 0.8006 1.0652 0.056 Uiso 1 1 d R . .
H6Y H 1.0174 0.8619 1.0226 0.056 Uiso 1 1 d R . .
O7W O 0.1282(9) 0.5166(8) 0.2757(5) 0.052(2) Uani 0.50 1 d P . .
H7X H 0.1282 0.5862 0.2873 0.063 Uiso 0.50 1 d PR . .
H7Y H 0.1932 0.5023 0.2997 0.063 Uiso 0.50 1 d PR . .
O8W O 0.6433(9) 0.6483(7) 0.7548(4) 0.047(2) Uani 0.50 1 d P . .
H8X H 0.5964 0.6155 0.7728 0.056 Uiso 0.50 1 d PR . .
H8Y H 0.6628 0.7167 0.7741 0.056 Uiso 0.50 1 d PR . .
O9W O 0.0956(9) 0.7150(8) 0.2192(5) 0.052(2) Uani 0.50 1 d P . .
H9X H 0.0173 0.7128 0.2055 0.062 Uiso 0.50 1 d PR . .
H9Y H 0.1299 0.7821 0.2354 0.062 Uiso 0.50 1 d PR . .
O10W O 0.9139(9) 0.6221(9) 0.3828(4) 0.054(3) Uani 0.50 1 d P . .
H10X H 0.8513 0.5927 0.3515 0.065 Uiso 0.50 1 d PR . .
H10Y H 0.9163 0.6924 0.3919 0.065 Uiso 0.50 1 d PR . .
O11W O 0.5063(9) 0.5152(6) 0.9165(4) 0.044(2) Uani 0.50 1 d P . .
H11X H 0.4608 0.4747 0.8813 0.052 Uiso 0.50 1 d PR . .
H11Y H 0.5454 0.4745 0.9382 0.052 Uiso 0.50 1 d PR . .
O12W O 0.3559(9) 0.6906(8) 0.9545(4) 0.049(2) Uani 0.50 1 d P . .
H12X H 0.3967 0.7343 0.9897 0.059 Uiso 0.50 1 d PR . .
H12Y H 0.2874 0.6609 0.9588 0.059 Uiso 0.50 1 d PR . .
O13W O 0.3967(9) 0.1578(8) 0.0745(5) 0.055(2) Uani 0.50 1 d P . .
H13X H 0.4085 0.1632 0.0387 0.066 Uiso 0.50 1 d PR . .
H13Y H 0.4347 0.1071 0.0871 0.066 Uiso 0.50 1 d PR . .

loop_
_atom_site_aniso_label
_atom_site_aniso_U_11
_atom_site_aniso_U_22
_atom_site_aniso_U_33
_atom_site_aniso_U_23
_atom_site_aniso_U_13
_atom_site_aniso_U_12
C1 0.035(3) 0.034(3) 0.061(4) 0.028(3) -0.013(3) 0.003(2)
C2 0.075(5) 0.042(4) 0.041(4) 0.008(3) 0.015(4) 0.007(3)
C3 0.032(3) 0.035(3) 0.038(3) 0.014(2) 0.007(2) 0.018(2)
C4 0.043(3) 0.038(3) 0.037(3) 0.011(3) 0.007(3) 0.013(3)
C5 0.049(4) 0.037(3) 0.039(3) 0.007(3) 0.022(3) 0.013(3)
C6 0.050(4) 0.036(3) 0.033(3) 0.005(2) 0.016(3) -0.011(3)
C7 0.032(3) 0.043(3) 0.044(3) 0.024(3) 0.003(3) 0.001(2)
C8 0.041(3) 0.039(3) 0.037(3) 0.015(3) 0.014(3) 0.006(3)
C9 0.043(3) 0.052(4) 0.037(3) 0.025(3) 0.015(3) 0.009(3)
C10 0.045(3) 0.044(3) 0.054(4) 0.027(3) 0.031(3) 0.013(3)
C11 0.054(4) 0.023(3) 0.039(3) 0.009(2) 0.018(3) 0.015(2)
C12 0.045(4) 0.049(4) 0.056(4) 0.016(3) 0.016(3) -0.018(3)
C13 0.036(3) 0.038(3) 0.049(4) 0.016(3) 0.015(3) 0.012(2)
C14 0.030(3) 0.035(3) 0.045(3) 0.011(3) 0.019(2) -0.009(2)
C15 0.038(3) 0.037(3) 0.035(3) 0.009(2) 0.008(2) 0.013(2)
C16 0.037(3) 0.035(3) 0.041(3) 0.017(3) 0.006(3) -0.021(2)
C17 0.034(3) 0.033(3) 0.050(4) 0.013(3) 0.016(3) -0.001(2)
C18 0.044(3) 0.040(3) 0.039(3) 0.021(3) 0.015(3) 0.016(3)
C19 0.052(4) 0.051(4) 0.041(3) 0.029(3) 0.017(3) 0.027(3)
C20 0.041(3) 0.040(3) 0.039(3) -0.006(3) 0.017(3) 0.011(3)
C21 0.045(3) 0.022(3) 0.058(4) 0.013(3) 0.030(3) 0.010(2)
C22 0.042(3) 0.035(3) 0.033(3) 0.002(2) 0.017(3) 0.007(2)
C23 0.044(3) 0.042(3) 0.062(4) 0.012(3) 0.026(3) 0.012(3)
C24 0.044(3) 0.034(3) 0.026(3) -0.003(2) 0.008(2) 0.008(2)
C25 0.032(3) 0.024(3) 0.039(3) 0.006(2) 0.007(2) -0.002(2)
C26 0.045(4) 0.035(3) 0.047(4) 0.007(3) 0.015(3) -0.019(3)
C27 0.050(4) 0.034(3) 0.042(3) 0.007(3) 0.017(3) 0.012(3)
C28 0.023(3) 0.040(3) 0.040(3) 0.015(3) 0.003(2) 0.002(2)
C29 0.038(3) 0.034(3) 0.030(3) 0.001(2) 0.008(2) 0.013(2)
C30 0.029(3) 0.054(4) 0.033(3) 0.009(3) 0.004(2) 0.018(3)
C31 0.031(3) 0.052(4) 0.053(4) 0.017(3) 0.004(3) 0.006(3)
C32 0.041(3) 0.040(3) 0.039(3) 0.023(3) 0.011(3) 0.014(3)
C33 0.037(3) 0.053(4) 0.035(3) 0.005(3) 0.010(3) -0.015(3)
C34 0.039(3) 0.047(4) 0.038(3) 0.014(3) -0.005(3) 0.015(3)
C35 0.055(4) 0.020(3) 0.043(4) -0.002(2) -0.011(3) -0.006(3)
C36 0.045(4) 0.046(4) 0.063(4) -0.001(3) 0.022(3) 0.019(3)
Co1 0.0418(4) 0.0358(4) 0.0349(4) 0.0118(3) 0.0145(3) 0.0104(3)
Gd1 0.03882(17) 0.03614(16) 0.03853(17) 0.01154(13) 0.01268(13) 0.01141(12)
Gd2 0.04382(18) 0.04137(18) 0.03808(18) 0.01334(14) 0.01497(13) 0.01196(13)
N1 0.049(3) 0.034(3) 0.040(3) 0.010(2) 0.008(2) 0.008(2)
N2 0.045(3) 0.037(3) 0.034(3) 0.011(2) 0.006(2) 0.009(2)
N3 0.032(2) 0.038(3) 0.031(2) 0.012(2) 0.012(2) -0.003(2)
N4 0.045(3) 0.036(3) 0.038(3) 0.010(2) 0.007(2) 0.016(2)
N5 0.040(3) 0.047(3) 0.031(3) 0.007(2) 0.006(2) 0.011(2)
N6 0.035(2) 0.027(2) 0.031(2) 0.0096(19) 0.013(2) -0.0005(18)
N7 0.054(3) 0.050(3) 0.042(3) 0.016(3) 0.018(3) 0.011(3)
N8 0.066(4) 0.049(3) 0.043(3) 0.014(3) 0.014(3) 0.004(3)
N9 0.036(3) 0.057(4) 0.047(3) 0.013(3) 0.016(2) 0.013(3)
O1 0.040(2) 0.051(3) 0.042(2) 0.016(2) 0.0151(19) 0.018(2)
O2 0.044(2) 0.041(2) 0.032(2) 0.0116(18) 0.0044(18) 0.0051(18)
O3 0.041(2) 0.046(2) 0.038(2) 0.0103(19) 0.0081(19) 0.0117(19)
O4 0.051(3) 0.039(2) 0.034(2) 0.0098(18) 0.0105(19) -0.0034(19)
O5 0.037(2) 0.044(2) 0.052(3) 0.011(2) 0.017(2) 0.0137(18)
O6 0.057(3) 0.048(3) 0.045(3) 0.014(2) 0.021(2) -0.009(2)
O7 0.045(2) 0.038(2) 0.035(2) 0.0118(18) 0.0124(18) 0.0167(18)
O8 0.049(3) 0.036(2) 0.045(2) 0.0179(19) 0.015(2) 0.0114(19)
O9 0.037(2) 0.046(2) 0.043(2) 0.012(2) 0.0135(19) 0.0092(19)
O10 0.029(2) 0.043(2) 0.039(2) 0.0122(19) 0.0100(17) 0.0079(17)
O11 0.049(3) 0.045(2) 0.050(3) 0.014(2) 0.018(2) 0.018(2)
O12 0.045(2) 0.047(2) 0.032(2) 0.0054(19) 0.0101(18) 0.0216(19)
O71 0.048(3) 0.046(3) 0.052(3) 0.024(2) -0.010(2) 0.009(2)
O72 0.061(3) 0.065(3) 0.044(3) 0.005(3) 0.020(2) 0.004(3)
O73 0.039(2) 0.051(3) 0.043(3) 0.012(2) 0.011(2) 0.019(2)
O81 0.059(3) 0.063(3) 0.039(2) 0.021(2) 0.024(2) 0.020(2)
O82 0.051(3) 0.050(3) 0.038(2) 0.018(2) 0.019(2) 0.008(2)
O83 0.060(3) 0.053(3) 0.046(3) 0.019(2) 0.023(2) 0.000(2)
O91 0.041(3) 0.048(3) 0.058(3) 0.023(2) -0.008(2) 0.006(2)
O92 0.032(2) 0.052(3) 0.043(2) 0.016(2) 0.0148(19) 0.0113(19)
O93 0.047(2) 0.046(2) 0.036(2) 0.0121(19) 0.0101(19) 0.014(2)
O1W 0.054(3) 0.055(3) 0.034(2) 0.019(2) 0.007(2) 0.011(2)
O2W 0.053(3) 0.048(3) 0.055(3) 0.018(2) 0.018(2) 0.016(2)
O3W 0.046(2) 0.051(3) 0.043(2) 0.008(2) 0.014(2) -0.009(2)
O4W 0.065(3) 0.046(2) 0.040(2) 0.019(2) 0.020(2) 0.023(2)
O5W 0.047(3) 0.046(3) 0.067(3) 0.020(2) 0.015(2) 0.021(2)
O6W 0.049(3) 0.048(3) 0.049(3) 0.012(2) 0.019(2) 0.015(2)
O7W 0.062(6) 0.048(5) 0.059(6) 0.029(5) 0.015(5) 0.026(5)
O8W 0.053(5) 0.039(5) 0.046(5) 0.005(4) 0.020(4) -0.004(4)
O9W 0.052(5) 0.045(5) 0.059(6) 0.013(5) 0.021(5) -0.009(4)
O10W 0.053(6) 0.072(7) 0.033(5) 0.011(5) 0.015(4) -0.016(5)
O11W 0.071(6) 0.028(4) 0.036(5) 0.008(4) 0.019(4) 0.017(4)
O12W 0.046(5) 0.061(6) 0.044(5) 0.017(5) 0.015(4) 0.013(4)
O13W 0.050(6) 0.048(6) 0.062(6) 0.003(5) 0.016(5) 0.004(4)

loop_
_atom_type_symbol
_atom_type_description
_atom_type_scat_dispersion_real
_atom_type_scat_dispersion_imag
_atom_type_scat_source
C C 0.0033 0.0016 'International Tables Vol C Tables 4.2.6.8 and 6.1.1.4'
H H 0.0000 0.0000 'International Tables Vol C Tables 4.2.6.8 and 6.1.1.4'
N N 0.0061 0.0033 'International Tables Vol C Tables 4.2.6.8 and 6.1.1.4'
O O 0.0106 0.0060 'International Tables Vol C Tables 4.2.6.8 and 6.1.1.4'
Co Co 0.3494 0.9721 'International Tables Vol C Tables 4.2.6.8 and 6.1.1.4'
Gd Gd -0.1653 3.9035 'International Tables Vol C Tables 4.2.6.8 and 6.1.1.4'

loop_
_geom_angle_atom_site_label_1
_geom_angle_atom_site_label_2
_geom_angle_atom_site_label_3
_geom_angle
_geom_angle_site_symmetry_1
_geom_angle_site_symmetry_3
_geom_angle_publ_flag
N1 C1 C2 121.7(5) . . ?
N1 C1 H1A 119.2 . . ?
C2 C1 H1A 119.2 . . ?
C3 C2 C1 118.9(6) . . ?
C3 C2 H2A 120.6 . . ?
C1 C2 H2A 120.6 . . ?
C2 C3 C4 117.9(6) . . ?
C2 C3 C11 122.7(6) . . ?
C4 C3 C11 119.3(5) . . ?
C5 C4 C3 120.4(6) . . ?
C5 C4 H4A 119.8 . . ?
C3 C4 H4A 119.8 . . ?
C4 C5 N1 124.1(5) . . ?
C4 C5 C6 126.8(6) . . ?
N1 C5 C6 108.9(5) . . ?
N2 C6 C7 119.8(5) . . ?
N2 C6 C5 118.0(5) . . ?
C7 C6 C5 122.2(5) . . ?
C6 C7 C8 119.6(5) . . ?
C6 C7 H7A 120.2 . . ?
C8 C7 H7A 120.2 . . ?
C9 C8 C7 116.0(6) . . ?
C9 C8 C12 124.6(6) . . ?
C7 C8 C12 119.3(5) . . ?
C8 C9 C10 123.4(6) . . ?
C8 C9 H9A 118.3 . . ?
C10 C9 H9A 118.3 . . ?
N2 C10 C9 121.0(5) . . ?
N2 C10 H10E 119.5 . . ?
C9 C10 H10E 119.5 . . ?
O1 C11 O2 122.2(5) . . ?
O1 C11 C3 115.2(5) . . ?
O2 C11 C3 122.5(5) . . ?
O4 C12 O3 127.4(6) . . ?
O4 C12 C8 114.5(5) . . ?
O3 C12 C8 118.0(6) . . ?
C14 C13 N3 122.0(5) . . ?
C14 C13 H13E 119.0 . . ?
N3 C13 H13E 119.0 . . ?
C13 C14 C15 120.3(6) . . ?
C13 C14 H14E 119.8 . . ?
C15 C14 H14E 119.8 . . ?
C16 C15 C14 119.9(6) . . ?
C16 C15 C23 120.6(6) . . ?
C14 C15 C23 119.4(5) . . ?
C15 C16 C17 117.4(6) . . ?
C15 C16 H16E 121.3 . . ?
C17 C16 H16E 121.3 . . ?
N3 C17 C16 125.3(5) . . ?
N3 C17 C18 112.2(5) . . ?
C16 C17 C18 122.2(6) . . ?
C19 C18 N4 121.4(5) . . ?
C19 C18 C17 124.1(5) . . ?
N4 C18 C17 113.6(5) . . ?
C20 C19 C18 118.9(6) . . ?
C20 C19 H19E 120.5 . . ?
C18 C19 H19E 120.5 . . ?
C21 C20 C19 121.0(5) . . ?
C21 C20 C24 122.8(6) . . ?
C19 C20 C24 115.4(6) . . ?
C20 C21 C22 115.6(5) . . ?
C20 C21 H21D 122.2 . . ?
C22 C21 H21D 122.2 . . ?
N4 C22 C21 130.6(5) . . ?
N4 C22 H22C 114.7 . . ?
C21 C22 H22C 114.7 . . ?
O5 C23 O6 122.1(5) . . ?
O5 C23 C15 122.9(6) . . ?
O6 C23 C15 114.7(5) . . ?
O7 C24 O8 123.2(5) . . ?
O7 C24 C20 122.6(5) . . ?
O8 C24 C20 114.1(5) . . ?
N5 C25 C26 122.3(5) . . ?
N5 C25 H25E 118.9 . . ?
C26 C25 H25E 118.9 . . ?
C27 C26 C25 117.5(6) . . ?
C27 C26 H26A 121.3 . . ?
C25 C26 H26A 121.3 . . ?
C26 C27 C28 121.8(6) . . ?
C26 C27 C35 121.4(6) . . ?
C28 C27 C35 116.8(5) . . ?
C29 C28 C27 116.2(6) . . ?
C29 C28 H28A 121.9 . . ?
C27 C28 H28A 121.9 . . ?
C28 C29 N5 121.5(5) . . ?
C28 C29 C30 123.3(5) . . ?
N5 C29 C30 115.0(5) . . ?
C31 C30 N6 120.1(5) . . ?
C31 C30 C29 125.9(6) . . ?
N6 C30 C29 114.0(5) . . ?
C30 C31 C32 121.0(6) . . ?
C30 C31 H31A 119.5 . . ?
C32 C31 H31A 119.5 . . ?
C33 C32 C31 116.0(6) . . ?
C33 C32 C36 118.6(6) . . ?
C31 C32 C36 125.4(6) . . ?
C34 C33 C32 122.9(6) . . ?
C34 C33 H33A 118.5 . . ?
C32 C33 H33A 118.5 . . ?
N6 C34 C33 119.3(5) . . ?
N6 C34 H34A 120.4 . . ?
C33 C34 H34A 120.4 . . ?
O9 C35 O10 122.1(5) . . ?
O9 C35 C27 117.7(5) . . ?
O10 C35 C27 119.9(5) . . ?
O12 C36 O11 124.9(5) . . ?
O12 C36 C32 121.4(6) . . ?
O11 C36 C32 112.1(5) . . ?
N1 Co1 N4 91.2(2) . . ?
N1 Co1 N3 175.3(2) . . ?
N4 Co1 N3 84.9(2) . . ?
N1 Co1 N2 84.1(2) . . ?
N4 Co1 N2 86.2(2) . . ?
N3 Co1 N2 92.9(2) . . ?
N1 Co1 N6 90.4(2) . . ?
N4 Co1 N6 178.1(2) . . ?
N3 Co1 N6 93.5(2) . . ?
N2 Co1 N6 95.0(2) . . ?
N1 Co1 N5 97.9(2) . . ?
N4 Co1 N5 93.9(2) . . ?
N3 Co1 N5 85.1(2) . . ?
N2 Co1 N5 178.0(2) . . ?
N6 Co1 N5 84.9(2) . . ?
O1 Gd1 O12 74.74(15) . 2_656 ?
O1 Gd1 O2 119.14(15) . 2_666 ?
O12 Gd1 O2 78.31(16) 2_656 2_666 ?
O1 Gd1 O10 85.14(15) . 2_556 ?
O12 Gd1 O10 84.76(15) 2_656 2_556 ?
O2 Gd1 O10 144.60(15) 2_666 2_556 ?
O1 Gd1 O2W 145.36(16) . . ?
O12 Gd1 O2W 139.56(16) 2_656 . ?
O2 Gd1 O2W 74.88(16) 2_666 . ?
O10 Gd1 O2W 100.17(15) 2_556 . ?
O1 Gd1 O11 74.72(15) . 1_565 ?
O12 Gd1 O11 121.34(16) 2_656 1_565 ?
O2 Gd1 O11 74.81(15) 2_666 1_565 ?
O10 Gd1 O11 139.76(15) 2_556 1_565 ?
O2W Gd1 O11 79.74(16) . 1_565 ?
O1 Gd1 O3W 77.05(16) . . ?
O12 Gd1 O3W 143.88(16) 2_656 . ?
O2 Gd1 O3W 136.09(15) 2_666 . ?
O10 Gd1 O3W 70.73(15) 2_556 . ?
O2W Gd1 O3W 72.69(16) . . ?
O11 Gd1 O3W 70.97(15) 1_565 . ?
O1 Gd1 O1W 142.16(16) . . ?
O12 Gd1 O1W 74.57(16) 2_656 . ?
O2 Gd1 O1W 75.07(15) 2_666 . ?
O10 Gd1 O1W 70.51(15) 2_556 . ?
O2W Gd1 O1W 69.64(16) . . ?
O11 Gd1 O1W 141.50(15) 1_565 . ?
O3W Gd1 O1W 118.64(16) . . ?
O4 Gd2 O7 74.41(15) 2_767 2_667 ?
O4 Gd2 O5 76.83(15) 2_767 1_665 ?
O7 Gd2 O5 144.27(16) 2_667 1_665 ?
O4 Gd2 O3 119.92(15) 2_767 . ?
O7 Gd2 O3 74.35(15) 2_667 . ?
O5 Gd2 O3 139.77(16) 1_665 . ?
O4 Gd2 O5W 142.38(17) 2_767 . ?
O7 Gd2 O5W 81.39(16) 2_667 . ?
O5 Gd2 O5W 110.53(15) 1_665 . ?
O3 Gd2 O5W 79.15(16) . . ?
O4 Gd2 O8 76.80(16) 2_767 1_655 ?
O7 Gd2 O8 120.80(14) 2_667 1_655 ?
O5 Gd2 O8 71.48(14) 1_665 1_655 ?
O3 Gd2 O8 77.24(15) . 1_655 ?
O5W Gd2 O8 140.82(17) . 1_655 ?
O4 Gd2 O4W 141.36(16) 2_767 . ?
O7 Gd2 O4W 143.67(16) 2_667 . ?
O5 Gd2 O4W 69.41(16) 1_665 . ?
O3 Gd2 O4W 78.68(15) . . ?
O5W Gd2 O4W 69.87(17) . . ?
O8 Gd2 O4W 75.12(15) 1_655 . ?
O4 Gd2 O6W 70.32(16) 2_767 . ?
O7 Gd2 O6W 75.57(15) 2_667 . ?
O5 Gd2 O6W 75.10(15) 1_665 . ?
O3 Gd2 O6W 143.33(15) . . ?
O5W Gd2 O6W 76.06(16) . . ?
O8 Gd2 O6W 137.34(15) 1_655 . ?
O4W Gd2 O6W 116.45(15) . . ?
C5 N1 C1 116.7(4) . . ?
C5 N1 Co1 116.9(3) . . ?
C1 N1 Co1 126.3(3) . . ?
C6 N2 C10 119.9(4) . . ?
C6 N2 Co1 109.9(3) . . ?
C10 N2 Co1 128.5(3) . . ?
C17 N3 C13 115.0(4) . . ?
C17 N3 Co1 115.6(3) . . ?
C13 N3 Co1 128.9(3) . . ?
C22 N4 C18 112.2(4) . . ?
C22 N4 Co1 135.3(4) . . ?
C18 N4 Co1 112.4(3) . . ?
C25 N5 C29 120.3(4) . . ?
C25 N5 Co1 126.5(3) . . ?
C29 N5 Co1 112.9(3) . . ?
C34 N6 C30 120.6(4) . . ?
C34 N6 Co1 127.0(3) . . ?
C30 N6 Co1 112.5(3) . . ?
O73 N7 O71 120.9(6) . . ?
O73 N7 O72 118.7(6) . . ?
O71 N7 O72 120.4(6) . . ?
O82 N8 O83 120.5(6) . . ?
O82 N8 O81 117.1(6) . . ?
O83 N8 O81 121.9(6) . . ?
O91 N9 O93 120.8(6) . . ?
O91 N9 O92 120.5(5) . . ?
O93 N9 O92 118.7(5) . . ?
C11 O1 Gd1 176.5(3) . . ?
C11 O2 Gd1 121.8(3) . 2_666 ?
C12 O3 Gd2 142.2(3) . . ?
C12 O4 Gd2 142.8(3) . 2_767 ?
C23 O5 Gd2 140.0(3) . 1_445 ?
C24 O7 Gd2 178.0(3) . 2_667 ?
C24 O8 Gd2 116.0(3) . 1_455 ?
C35 O10 Gd1 144.2(3) . 2_556 ?
C36 O11 Gd1 140.8(3) . 1_545 ?
C36 O12 Gd1 144.1(3) . 2_656 ?
Gd1 O1W H1X 109.6 . . ?
Gd1 O1W H1Y 109.4 . . ?
H1X O1W H1Y 109.5 . . ?
Gd1 O2W H2X 109.7 . . ?
Gd1 O2W H2Y 109.0 . . ?
H2X O2W H2Y 109.5 . . ?
Gd1 O3W H3X 109.4 . . ?
Gd1 O3W H3Y 109.4 . . ?
H3X O3W H3Y 109.5 . . ?
Gd2 O4W H4X 109.6 . . ?
Gd2 O4W H4Y 109.5 . . ?
H4X O4W H4Y 109.5 . . ?
Gd2 O5W H5X 109.1 . . ?
Gd2 O5W H5Y 109.8 . . ?
H5X O5W H5Y 109.5 . . ?
Gd2 O6W H6X 106.7 . . ?
Gd2 O6W H6Y 121.1 . . ?
H6X O6W H6Y 103.6 . . ?
H7X O7W H7Y 106.5 . . ?
H8X O8W H8Y 109.5 . . ?
H9X O9W H9Y 109.5 . . ?
H10X O10W H10Y 109.5 . . ?
H11X O11W H11Y 109.5 . . ?
H12X O12W H12Y 109.5 . . ?
H13X O13W H13Y 109.5 . . ?

loop_
_geom_bond_atom_site_label_1
_geom_bond_atom_site_label_2
_geom_bond_distance
_geom_bond_site_symmetry_2
_geom_bond_publ_flag
C1 N1 1.393(6) . ?
C1 C2 1.447(9) . ?
C1 H1A 0.9300 . ?
C2 C3 1.344(9) . ?
C2 H2A 0.9300 . ?
C3 C4 1.452(8) . ?
C3 C11 1.519(8) . ?
C4 C5 1.335(9) . ?
C4 H4A 0.9300 . ?
C5 N1 1.346(6) . ?
C5 C6 1.458(9) . ?
C6 N2 1.321(6) . ?
C6 C7 1.427(8) . ?
C7 C8 1.450(8) . ?
C7 H7A 0.9300 . ?
C8 C9 1.302(8) . ?
C8 C12 1.517(9) . ?
C9 C10 1.385(9) . ?
C9 H9A 0.9300 . ?
C10 N2 1.355(7) . ?
C10 H10E 0.9300 . ?
C11 O1 1.256(6) . ?
C11 O2 1.276(6) . ?
C12 O4 1.178(7) . ?
C12 O3 1.202(6) . ?
C13 C14 1.312(8) . ?
C13 N3 1.439(6) . ?
C13 H13E 0.9300 . ?
C14 C15 1.425(8) . ?
C14 H14E 0.9300 . ?
C15 C16 1.355(8) . ?
C15 C23 1.470(9) . ?
C16 C17 1.392(8) . ?
C16 H16E 0.9300 . ?
C17 N3 1.347(6) . ?
C17 C18 1.486(8) . ?
C18 C19 1.406(8) . ?
C18 N4 1.418(6) . ?
C19 C20 1.367(9) . ?
C19 H19E 0.9300 . ?
C20 C21 1.322(9) . ?
C20 C24 1.473(8) . ?
C21 C22 1.399(8) . ?
C21 H21D 0.9300 . ?
C22 N4 1.274(6) . ?
C22 H22C 0.9300 . ?
C23 O5 1.266(7) . ?
C23 O6 1.279(7) . ?
C24 O7 1.225(6) . ?
C24 O8 1.308(6) . ?
C25 N5 1.350(6) . ?
C25 C26 1.401(8) . ?
C25 H25E 0.9300 . ?
C26 C27 1.342(9) . ?
C26 H26A 0.9300 . ?
C27 C28 1.476(8) . ?
C27 C35 1.501(9) . ?
C28 C29 1.369(8) . ?
C28 H28A 0.9300 . ?
C29 N5 1.374(5) . ?
C29 C30 1.465(8) . ?
C30 C31 1.329(9) . ?
C30 N6 1.411(6) . ?
C31 C32 1.427(8) . ?
C31 H31A 0.9300 . ?
C32 C33 1.399(8) . ?
C32 C36 1.497(8) . ?
C33 C34 1.352(9) . ?
C33 H33A 0.9300 . ?
C34 N6 1.349(6) . ?
C34 H34A 0.9300 . ?
C35 O9 1.232(7) . ?
C35 O10 1.263(6) . ?
C36 O12 1.206(7) . ?
C36 O11 1.262(7) . ?
Co1 N1 1.858(5) . ?
Co1 N4 1.902(5) . ?
Co1 N3 1.917(4) . ?
Co1 N2 1.920(5) . ?
Co1 N6 1.943(5) . ?
Co1 N5 1.950(5) . ?
Gd1 O1 2.269(4) . ?
Gd1 O12 2.271(4) 2_656 ?
Gd1 O2 2.283(4) 2_666 ?
Gd1 O10 2.285(4) 2_556 ?
Gd1 O2W 2.377(5) . ?
Gd1 O11 2.410(5) 1_565 ?
Gd1 O3W 2.416(4) . ?
Gd1 O1W 2.456(4) . ?
Gd2 O4 2.314(4) 2_767 ?
Gd2 O7 2.331(4) 2_667 ?
Gd2 O5 2.338(4) 1_665 ?
Gd2 O3 2.374(4) . ?
Gd2 O5W 2.381(4) . ?
Gd2 O8 2.394(4) 1_655 ?
Gd2 O4W 2.427(4) . ?
Gd2 O6W 2.446(5) . ?
N7 O73 1.203(7) . ?
N7 O71 1.218(7) . ?
N7 O72 1.233(7) . ?
N8 O82 1.211(7) . ?
N8 O83 1.221(7) . ?
N8 O81 1.233(7) . ?
N9 O91 1.200(7) . ?
N9 O93 1.229(7) . ?
N9 O92 1.231(7) . ?
O2 Gd1 2.283(4) 2_666 ?
O4 Gd2 2.314(4) 2_767 ?
O5 Gd2 2.338(4) 1_445 ?
O7 Gd2 2.331(4) 2_667 ?
O8 Gd2 2.394(4) 1_455 ?
O10 Gd1 2.285(4) 2_556 ?
O11 Gd1 2.410(5) 1_545 ?
O12 Gd1 2.271(4) 2_656 ?
O1W H1X 0.9601 . ?
O1W H1Y 0.9599 . ?
O2W H2X 0.9600 . ?
O2W H2Y 0.9600 . ?
O3W H3X 0.9599 . ?
O3W H3Y 0.9600 . ?
O4W H4X 0.9599 . ?
O4W H4Y 0.9600 . ?
O5W H5X 0.9600 . ?
O5W H5Y 0.9600 . ?
O6W H6X 0.9275 . ?
O6W H6Y 0.7583 . ?
O7W H7X 0.8499 . ?
O7W H7Y 0.8501 . ?
O8W H8X 0.8501 . ?
O8W H8Y 0.8499 . ?
O9W H9X 0.8500 . ?
O9W H9Y 0.8500 . ?
O10W H10X 0.8501 . ?
O10W H10Y 0.8500 . ?
O11W H11X 0.8500 . ?
O11W H11Y 0.8502 . ?
O12W H12X 0.8501 . ?
O12W H12Y 0.8501 . ?
O13W H13X 0.8499 . ?
O13W H13Y 0.8502 . ?

loop_
_geom_torsion_atom_site_label_1
_geom_torsion_atom_site_label_2
_geom_torsion_atom_site_label_3
_geom_torsion_atom_site_label_4
_geom_torsion
_geom_torsion_site_symmetry_1
_geom_torsion_site_symmetry_2
_geom_torsion_site_symmetry_3
_geom_torsion_site_symmetry_4
_geom_torsion_publ_flag
N1 C1 C2 C3 -4.9(10) . . . . ?
C1 C2 C3 C4 5.9(9) . . . . ?
C1 C2 C3 C11 -177.2(5) . . . . ?
C2 C3 C4 C5 -2.8(9) . . . . ?
C11 C3 C4 C5 -179.8(5) . . . . ?
C3 C4 C5 N1 -1.9(9) . . . . ?
C3 C4 C5 C6 -178.5(6) . . . . ?
C4 C5 C6 N2 -170.5(5) . . . . ?
N1 C5 C6 N2 12.5(7) . . . . ?
C4 C5 C6 C7 8.1(10) . . . . ?
N1 C5 C6 C7 -168.9(5) . . . . ?
N2 C6 C7 C8 0.4(9) . . . . ?
C5 C6 C7 C8 -178.1(6) . . . . ?
C6 C7 C8 C9 3.0(9) . . . . ?
C6 C7 C8 C12 179.5(6) . . . . ?
C7 C8 C9 C10 -5.6(10) . . . . ?
C12 C8 C9 C10 178.1(6) . . . . ?
C8 C9 C10 N2 5.0(10) . . . . ?
C2 C3 C11 O1 20.2(8) . . . . ?
C4 C3 C11 O1 -162.9(5) . . . . ?
C2 C3 C11 O2 -156.6(6) . . . . ?
C4 C3 C11 O2 20.3(8) . . . . ?
C9 C8 C12 O4 7.2(10) . . . . ?
C7 C8 C12 O4 -169.0(6) . . . . ?
C9 C8 C12 O3 -176.0(6) . . . . ?
C7 C8 C12 O3 7.8(9) . . . . ?
N3 C13 C14 C15 -2.9(9) . . . . ?
C13 C14 C15 C16 2.6(9) . . . . ?
C13 C14 C15 C23 179.3(6) . . . . ?
C14 C15 C16 C17 0.5(8) . . . . ?
C23 C15 C16 C17 -176.2(6) . . . . ?
C15 C16 C17 N3 -3.3(9) . . . . ?
C15 C16 C17 C18 -177.1(6) . . . . ?
N3 C17 C18 C19 -178.1(5) . . . . ?
C16 C17 C18 C19 -3.5(10) . . . . ?
N3 C17 C18 N4 12.1(7) . . . . ?
C16 C17 C18 N4 -173.4(5) . . . . ?
N4 C18 C19 C20 -2.9(9) . . . . ?
C17 C18 C19 C20 -172.0(6) . . . . ?
C18 C19 C20 C21 6.0(10) . . . . ?
C18 C19 C20 C24 176.0(6) . . . . ?
C19 C20 C21 C22 -5.0(10) . . . . ?
C24 C20 C21 C22 -174.2(6) . . . . ?
C20 C21 C22 N4 0.8(10) . . . . ?
C16 C15 C23 O5 150.3(6) . . . . ?
C14 C15 C23 O5 -26.4(9) . . . . ?
C16 C15 C23 O6 -24.9(8) . . . . ?
C14 C15 C23 O6 158.4(5) . . . . ?
C21 C20 C24 O7 179.6(6) . . . . ?
C19 C20 C24 O7 9.9(9) . . . . ?
C21 C20 C24 O8 3.9(9) . . . . ?
C19 C20 C24 O8 -165.9(5) . . . . ?
N5 C25 C26 C27 7.0(9) . . . . ?
C25 C26 C27 C28 -7.2(9) . . . . ?
C25 C26 C27 C35 170.9(6) . . . . ?
C26 C27 C28 C29 4.6(9) . . . . ?
C35 C27 C28 C29 -173.5(6) . . . . ?
C27 C28 C29 N5 -1.5(8) . . . . ?
C27 C28 C29 C30 -175.9(6) . . . . ?
C28 C29 C30 C31 3.6(10) . . . . ?
N5 C29 C30 C31 -171.2(6) . . . . ?
C28 C29 C30 N6 -176.6(5) . . . . ?
N5 C29 C30 N6 8.7(7) . . . . ?
N6 C30 C31 C32 -0.5(9) . . . . ?
C29 C30 C31 C32 179.3(6) . . . . ?
C30 C31 C32 C33 2.7(9) . . . . ?
C30 C31 C32 C36 -178.6(6) . . . . ?
C31 C32 C33 C34 -2.0(9) . . . . ?
C36 C32 C33 C34 179.2(6) . . . . ?
C32 C33 C34 N6 -1.0(9) . . . . ?
C26 C27 C35 O9 20.0(10) . . . . ?
C28 C27 C35 O9 -161.8(5) . . . . ?
C26 C27 C35 O10 -165.9(6) . . . . ?
C28 C27 C35 O10 12.2(9) . . . . ?
C33 C32 C36 O12 18.6(10) . . . . ?
C31 C32 C36 O12 -160.0(6) . . . . ?
C33 C32 C36 O11 -175.3(5) . . . . ?
C31 C32 C36 O11 6.0(9) . . . . ?
C4 C5 N1 C1 3.1(7) . . . . ?
C6 C5 N1 C1 -179.8(5) . . . . ?
C4 C5 N1 Co1 -178.9(5) . . . . ?
C6 C5 N1 Co1 -1.8(5) . . . . ?
C2 C1 N1 C5 0.4(8) . . . . ?
C2 C1 N1 Co1 -177.5(4) . . . . ?
N4 Co1 N1 C5 80.6(4) . . . . ?
N2 Co1 N1 C5 -5.4(4) . . . . ?
N6 Co1 N1 C5 -100.4(4) . . . . ?
N5 Co1 N1 C5 174.7(3) . . . . ?
N4 Co1 N1 C1 -101.5(4) . . . . ?
N2 Co1 N1 C1 172.4(4) . . . . ?
N6 Co1 N1 C1 77.4(4) . . . . ?
N5 Co1 N1 C1 -7.4(4) . . . . ?
C7 C6 N2 C10 -1.4(8) . . . . ?
C5 C6 N2 C10 177.2(5) . . . . ?
C7 C6 N2 Co1 164.8(5) . . . . ?
C5 C6 N2 Co1 -16.6(6) . . . . ?
C9 C10 N2 C6 -1.1(7) . . . . ?
C9 C10 N2 Co1 -164.4(4) . . . . ?
N1 Co1 N2 C6 11.8(3) . . . . ?
N4 Co1 N2 C6 -79.8(3) . . . . ?
N3 Co1 N2 C6 -164.5(3) . . . . ?
N6 Co1 N2 C6 101.7(3) . . . . ?
N1 Co1 N2 C10 176.5(4) . . . . ?
N4 Co1 N2 C10 84.9(4) . . . . ?
N3 Co1 N2 C10 0.1(4) . . . . ?
N6 Co1 N2 C10 -93.6(4) . . . . ?
C16 C17 N3 C13 2.9(7) . . . . ?
C18 C17 N3 C13 177.3(4) . . . . ?
C16 C17 N3 Co1 176.3(5) . . . . ?
C18 C17 N3 Co1 -9.4(5) . . . . ?
C14 C13 N3 C17 0.3(7) . . . . ?
C14 C13 N3 Co1 -171.9(4) . . . . ?
N4 Co1 N3 C17 3.6(3) . . . . ?
N2 Co1 N3 C17 89.6(3) . . . . ?
N6 Co1 N3 C17 -175.3(3) . . . . ?
N5 Co1 N3 C17 -90.7(3) . . . . ?
N4 Co1 N3 C13 175.8(4) . . . . ?
N2 Co1 N3 C13 -98.2(4) . . . . ?
N6 Co1 N3 C13 -3.0(4) . . . . ?
N5 Co1 N3 C13 81.5(4) . . . . ?
C21 C22 N4 C18 2.1(8) . . . . ?
C21 C22 N4 Co1 180.0(5) . . . . ?
C19 C18 N4 C22 -0.9(7) . . . . ?
C17 C18 N4 C22 169.2(5) . . . . ?
C19 C18 N4 Co1 -179.3(5) . . . . ?
C17 C18 N4 Co1 -9.2(5) . . . . ?
N1 Co1 N4 C22 8.1(5) . . . . ?
N3 Co1 N4 C22 -174.5(5) . . . . ?
N2 Co1 N4 C22 92.2(5) . . . . ?
N5 Co1 N4 C22 -89.9(5) . . . . ?
N1 Co1 N4 C18 -173.9(3) . . . . ?
N3 Co1 N4 C18 3.4(3) . . . . ?
N2 Co1 N4 C18 -89.9(3) . . . . ?
N5 Co1 N4 C18 88.1(3) . . . . ?
C26 C25 N5 C29 -4.0(7) . . . . ?
C26 C25 N5 Co1 -176.7(4) . . . . ?
C28 C29 N5 C25 1.3(7) . . . . ?
C30 C29 N5 C25 176.2(4) . . . . ?
C28 C29 N5 Co1 174.9(4) . . . . ?
C30 C29 N5 Co1 -10.2(5) . . . . ?
N1 Co1 N5 C25 -90.3(4) . . . . ?
N4 Co1 N5 C25 1.5(4) . . . . ?
N3 Co1 N5 C25 86.1(4) . . . . ?
N6 Co1 N5 C25 -180.0(4) . . . . ?
N1 Co1 N5 C29 96.5(3) . . . . ?
N4 Co1 N5 C29 -171.7(3) . . . . ?
N3 Co1 N5 C29 -87.1(3) . . . . ?
N6 Co1 N5 C29 6.9(3) . . . . ?
C33 C34 N6 C30 3.3(8) . . . . ?
C33 C34 N6 Co1 -176.2(4) . . . . ?
C31 C30 N6 C34 -2.5(8) . . . . ?
C29 C30 N6 C34 177.6(5) . . . . ?
C31 C30 N6 Co1 177.0(5) . . . . ?
C29 C30 N6 Co1 -2.9(6) . . . . ?
N1 Co1 N6 C34 79.6(4) . . . . ?
N3 Co1 N6 C34 -97.8(4) . . . . ?
N2 Co1 N6 C34 -4.6(4) . . . . ?
N5 Co1 N6 C34 177.5(4) . . . . ?
N1 Co1 N6 C30 -99.9(3) . . . . ?
N3 Co1 N6 C30 82.7(3) . . . . ?
N2 Co1 N6 C30 175.9(3) . . . . ?
N5 Co1 N6 C30 -2.0(3) . . . . ?
O1 C11 O2 Gd1 4.3(6) . . . 2_666 ?
C3 C11 O2 Gd1 -179.1(4) . . . 2_666 ?
O4 C12 O3 Gd2 -23.7(12) . . . . ?
C8 C12 O3 Gd2 160.1(3) . . . . ?
O4 Gd2 O3 C12 38.7(6) 2_767 . . . ?
O7 Gd2 O3 C12 -22.4(6) 2_667 . . . ?
O5 Gd2 O3 C12 144.6(6) 1_665 . . . ?
O5W Gd2 O3 C12 -106.4(6) . . . . ?
O8 Gd2 O3 C12 105.1(6) 1_655 . . . ?
O4W Gd2 O3 C12 -177.8(6) . . . . ?
O6W Gd2 O3 C12 -58.3(6) . . . . ?
O3 C12 O4 Gd2 -15.3(12) . . . 2_767 ?
C8 C12 O4 Gd2 161.1(4) . . . 2_767 ?
O6 C23 O5 Gd2 13.8(9) . . . 1_445 ?
C15 C23 O5 Gd2 -161.0(3) . . . 1_445 ?
O7 C24 O8 Gd2 -8.5(6) . . . 1_455 ?
C20 C24 O8 Gd2 167.2(4) . . . 1_455 ?
O9 C35 O10 Gd1 -47.3(9) . . . 2_556 ?
C27 C35 O10 Gd1 138.9(4) . . . 2_556 ?
O12 C36 O11 Gd1 -0.7(11) . . . 1_545 ?
C32 C36 O11 Gd1 -166.1(3) . . . 1_545 ?
O11 C36 O12 Gd1 38.6(11) . . . 2_656 ?
C32 C36 O12 Gd1 -157.2(4) . . . 2_656 ?
